data_7011337
loop_
_publ_author_name
'Muhammad S. Khan'
'Muna R. A. Al-Mandhary'
'Mohammed K. Al-Suti'
'Abdul Khader Hisahm'
'Paul R. Raithby'
'Birte Ahrens'
'Mary F. Mahon'
'Louise Male'
'Elisabeth A. Marseglia'
'Emilio Tedesco'
'Richard H. Friend'
'Anna K\"ohler'
'Neil Feeder'
'Simon J. Teat'

_publ_section_title
;
 Structural characterisation of a series of acetylide-functionalised
 oligopyridines and the synthesis, characterisation and optical
 spectroscopy of platinum di-ynes and poly-ynes containing oligopyridyl
 linker groups in the backbone
;
_journal_issue 7
_journal_name_full 'J. Chem. Soc., Dalton Trans.'
_journal_page_first 1358
_journal_page_last 1368
_journal_paper_doi 10.1039/b110658a
_journal_year 2002
_chemical_formula_sum 'C31 H31 N3 Si2'
_chemical_formula_weight 501.77
_chemical_name_systematic
;
Compound 4a
;
_space_group_IT_number 2
_symmetry_cell_setting triclinic
_symmetry_space_group_name_Hall '-P 1'
_symmetry_space_group_name_H-M 'P -1'
_atom_sites_solution_hydrogens geom
_atom_sites_solution_primary direct
_atom_sites_solution_secondary difmap
_audit_creation_method SHELXL-97
_cell_angle_alpha 94.69(3)
_cell_angle_beta 99.71(5)
_cell_angle_gamma 90.48(5)
_cell_formula_units_Z 4
_cell_length_a 11.389(6)
_cell_length_b 13.353(11)
_cell_length_c 19.540(16)
_cell_measurement_reflns_used 13311
_cell_measurement_temperature 180(2)
_cell_measurement_theta_max 22.47
_cell_measurement_theta_min 1.53
_cell_volume 2918(4)
_computing_cell_refinement 'Nonius HKL Scalepack'
_computing_data_collection 'Nonius COLLECT'
_computing_data_reduction 'Nonius HKL Denzo & Scalepack'
_computing_molecular_graphics 'XSEED (J. Barbour, 1997)'
_computing_publication_material 'SHELXL-97 (Sheldrick, 1997)'
_computing_structure_refinement 'SHELXL-97 (Sheldrick, 1997)'
_computing_structure_solution 'SHELXS-97 (Sheldrick, 1990)'
_diffrn_ambient_temperature 180(2)
_diffrn_measured_fraction_theta_full 0.983
_diffrn_measured_fraction_theta_max 0.983
_diffrn_measurement_device_type 'Nonius Kappa CCD'
_diffrn_measurement_method 'omega and psi scans'
_diffrn_radiation_monochromator graphite
_diffrn_radiation_source 'fine-focus sealed tube'
_diffrn_radiation_type MoK\a
_diffrn_radiation_wavelength 0.71069
_diffrn_reflns_av_R_equivalents 0.0639
_diffrn_reflns_av_sigmaI/netI 0.0913
_diffrn_reflns_limit_h_max 12
_diffrn_reflns_limit_h_min -12
_diffrn_reflns_limit_k_max 14
_diffrn_reflns_limit_k_min -13
_diffrn_reflns_limit_l_max 20
_diffrn_reflns_limit_l_min -20
_diffrn_reflns_number 13311
_diffrn_reflns_theta_full 22.47
_diffrn_reflns_theta_max 22.47
_diffrn_reflns_theta_min 1.53
_diffrn_standards_number 'not appliciable'
_exptl_absorpt_coefficient_mu 0.145
_exptl_absorpt_correction_T_max 0.9914
_exptl_absorpt_correction_T_min 0.9717
_exptl_absorpt_correction_type SORTAV
_exptl_crystal_colour Colourless
_exptl_crystal_density_diffrn 1.142
_exptl_crystal_density_method 'not measured'
_exptl_crystal_description Plate
_exptl_crystal_F_000 1064
_exptl_crystal_size_max 0.20
_exptl_crystal_size_mid 0.18
_exptl_crystal_size_min 0.06
_refine_diff_density_max 0.469
_refine_diff_density_min -0.294
_refine_diff_density_rms 0.058
_refine_ls_extinction_method none
_refine_ls_goodness_of_fit_ref 1.024
_refine_ls_hydrogen_treatment mixed
_refine_ls_matrix_type full
_refine_ls_number_parameters 649
_refine_ls_number_reflns 7470
_refine_ls_number_restraints 0
_refine_ls_restrained_S_all 1.024
_refine_ls_R_factor_all 0.1120
_refine_ls_R_factor_gt 0.0698
_refine_ls_shift/su_max 0.008
_refine_ls_shift/su_mean 0.002
_refine_ls_structure_factor_coef Fsqd
_refine_ls_weighting_details 'calc w=1/[\s^2^(Fo^2^)+(0.1006P)^2^+1.8277P] where P=(Fo^2^+2Fc^2^)/3'
_refine_ls_weighting_scheme calc
_refine_ls_wR_factor_gt 0.1777
_refine_ls_wR_factor_ref 0.2086
_reflns_number_gt 4861
_reflns_number_total 7470
_reflns_threshold_expression >2sigma(I)
_cod_data_source_file b110658a.txt
_cod_data_source_block pr9922
_cod_depositor_comments
;
The following automatic conversions were performed:
'_symmetry_cell_setting' value 'Triclinic' changed to 'triclinic'
according to '/home/saulius/struct/CIF-dictionaries/cif_core.dic'
dictionary named 'cif_core.dic' version 2.4.1 from 2010-06-29.

Automatic conversion script
Id: cif_fix_enum 1527 2010-12-29 10:47:43Z saulius 
;
_cod_original_sg_symbol_H-M P-1
_cod_database_code 7011337

loop_
_symmetry_equiv_pos_as_xyz
'x, y, z'
'-x, -y, -z'

loop_
_atom_site_label
_atom_site_type_symbol
_atom_site_fract_x
_atom_site_fract_y
_atom_site_fract_z
_atom_site_U_iso_or_equiv
_atom_site_adp_type
_atom_site_occupancy
_atom_site_symmetry_multiplicity
_atom_site_calc_flag
_atom_site_refinement_flags
_atom_site_disorder_assembly
_atom_site_disorder_group
Si1 Si -0.13044(13) 0.66612(12) 0.86593(7) 0.0657(5) Uani 1 1 d . . .
Si2 Si -0.32554(14) -0.09642(13) 0.11878(8) 0.0760(5) Uani 1 1 d . . .
Si3 Si 0.38091(13) 0.60539(12) 0.88825(8) 0.0649(5) Uani 1 1 d . . .
Si4 Si 0.16654(12) -0.15351(11) 0.13850(7) 0.0624(5) Uani 1 1 d . . .
N1 N -0.0616(3) 0.4687(3) 0.62951(19) 0.0429(9) Uani 1 1 d . . .
N2 N -0.0405(3) 0.3371(2) 0.46381(18) 0.0392(9) Uani 1 1 d . . .
N3 N -0.1226(3) 0.1749(3) 0.30811(18) 0.0465(10) Uani 1 1 d . . .
N4 N 0.4783(3) 0.3323(3) 0.70223(19) 0.0462(9) Uani 1 1 d . . .
N5 N 0.4781(3) 0.1715(2) 0.54577(18) 0.0396(9) Uani 1 1 d . . .
N6 N 0.3682(3) 0.0363(2) 0.37987(19) 0.0421(9) Uani 1 1 d . . .
C1 C -0.0117(3) 0.4200(3) 0.5790(2) 0.0382(10) Uani 1 1 d . . .
C5 C 0.0111(4) 0.4998(3) 0.6894(2) 0.0439(11) Uani 1 1 d . . .
C6 C -0.0934(3) 0.3837(3) 0.5133(2) 0.0374(10) Uani 1 1 d . . .
C8 C -0.2887(3) 0.3607(3) 0.4429(2) 0.0392(11) Uani 1 1 d . . .
C10 C -0.1104(4) 0.2979(3) 0.4053(2) 0.0393(11) Uani 1 1 d . . .
C11 C -0.4192(4) 0.3735(3) 0.4289(2) 0.0413(11) Uani 1 1 d . . .
C17 C -0.0502(4) 0.2351(3) 0.3554(2) 0.0404(11) Uani 1 1 d . . .
C21 C -0.0706(4) 0.1129(3) 0.2645(2) 0.0506(12) Uani 1 1 d . . .
C22 C -0.0433(4) 0.5517(4) 0.7437(3) 0.0508(12) Uani 1 1 d . . .
C23 C -0.0816(4) 0.5970(4) 0.7908(3) 0.0582(13) Uani 1 1 d . . .
C24 C -0.1515(4) 0.0454(4) 0.2167(3) 0.0585(13) Uani 1 1 d . . .
C25 C -0.2183(5) -0.0122(4) 0.1773(3) 0.0679(15) Uani 1 1 d . . .
C32 C 0.5245(3) 0.2745(3) 0.6543(2) 0.0405(11) Uani 1 1 d . . .
C36 C 0.5536(4) 0.3929(3) 0.7481(2) 0.0477(12) Uani 1 1 d . . .
C39 C 0.2393(3) 0.1463(3) 0.5616(2) 0.0399(11) Uani 1 1 d . . .
C37 C 0.4375(4) 0.2109(3) 0.6029(2) 0.0405(11) Uani 1 1 d . . .
C41 C 0.3984(3) 0.1237(3) 0.4954(2) 0.0378(10) Uani 1 1 d . . .
C42 C 0.1142(4) 0.1318(3) 0.5722(2) 0.0404(11) Uani 1 1 d . . .
C48 C 0.4454(3) 0.0861(3) 0.4313(2) 0.0383(10) Uani 1 1 d . . .
C52 C 0.4090(4) 0.0038(3) 0.3214(2) 0.0441(11) Uani 1 1 d . . .
C53 C 0.4998(4) 0.4589(4) 0.7957(3) 0.0553(13) Uani 1 1 d . . .
C54 C 0.4545(4) 0.5167(4) 0.8334(3) 0.0608(14) Uani 1 1 d . . .
C55 C 0.3245(4) -0.0485(3) 0.2658(3) 0.0494(12) Uani 1 1 d . . .
C56 C 0.2588(4) -0.0923(4) 0.2171(3) 0.0559(13) Uani 1 1 d . . .
C2 C 0.1102(4) 0.4022(3) 0.5876(2) 0.0459(12) Uani 1 1 d . . .
H2 H 0.1431 0.3679 0.5510 0.055 Uiso 1 1 calc R . .
C3 C 0.1818(4) 0.4342(3) 0.6486(3) 0.0527(13) Uani 1 1 d . . .
H3 H 0.2649 0.4222 0.6550 0.063 Uiso 1 1 calc R . .
C4 C 0.1327(4) 0.4838(3) 0.7006(3) 0.0518(13) Uani 1 1 d . . .
H4 H 0.1811 0.5068 0.7436 0.062 Uiso 1 1 calc R . .
C7 C -0.2160(3) 0.3953(3) 0.5053(2) 0.0401(11) Uani 1 1 d . . .
H7 H -0.2503 0.4267 0.5424 0.048 Uiso 1 1 calc R . .
C9 C -0.2333(4) 0.3089(3) 0.3930(2) 0.0433(11) Uani 1 1 d . . .
H9 H -0.2794 0.2810 0.3506 0.052 Uiso 1 1 calc R . .
C12 C -0.4778(4) 0.3847(3) 0.3611(3) 0.0561(13) Uani 1 1 d . . .
H12 H -0.4333 0.3847 0.3241 0.067 Uiso 1 1 calc R . .
C13 C -0.5991(5) 0.3956(4) 0.3476(3) 0.0672(15) Uani 1 1 d . . .
H13 H -0.6381 0.4024 0.3013 0.081 Uiso 1 1 calc R . .
C14 C -0.6651(4) 0.3970(3) 0.4011(3) 0.0622(15) Uani 1 1 d . . .
H14 H -0.7488 0.4053 0.3915 0.075 Uiso 1 1 calc R . .
C15 C -0.6089(4) 0.3862(3) 0.4685(3) 0.0576(14) Uani 1 1 d . . .
H15 H -0.6539 0.3857 0.5052 0.069 Uiso 1 1 calc R . .
C16 C -0.4860(4) 0.3760(3) 0.4821(3) 0.0457(12) Uani 1 1 d . . .
H16 H -0.4472 0.3707 0.5287 0.055 Uiso 1 1 calc R . .
C18 C 0.0723(4) 0.2357(3) 0.3607(2) 0.0475(12) Uani 1 1 d . . .
H18 H 0.1207 0.2786 0.3957 0.057 Uiso 1 1 calc R . .
C19 C 0.1236(4) 0.1737(4) 0.3148(2) 0.0529(12) Uani 1 1 d . . .
H19 H 0.2075 0.1745 0.3166 0.063 Uiso 1 1 calc R . .
C20 C 0.0506(4) 0.1102(4) 0.2663(3) 0.0547(13) Uani 1 1 d . . .
H20 H 0.0835 0.0654 0.2346 0.066 Uiso 1 1 calc R . .
C33 C 0.6456(4) 0.2758(3) 0.6503(2) 0.0461(11) Uani 1 1 d . . .
H33 H 0.6755 0.2347 0.6154 0.055 Uiso 1 1 calc R . .
C34 C 0.7212(4) 0.3386(4) 0.6987(2) 0.0522(12) Uani 1 1 d . . .
H34 H 0.8043 0.3405 0.6977 0.063 Uiso 1 1 calc R . .
C35 C 0.6754(4) 0.3979(4) 0.7479(2) 0.0544(13) Uani 1 1 d . . .
H35 H 0.7259 0.4416 0.7813 0.065 Uiso 1 1 calc R . .
C38 C 0.3213(3) 0.1988(3) 0.6128(2) 0.0420(11) Uani 1 1 d . . .
H38 H 0.2975 0.2263 0.6546 0.050 Uiso 1 1 calc R . .
C40 C 0.2793(3) 0.1101(3) 0.5011(2) 0.0383(10) Uani 1 1 d . . .
H40 H 0.2255 0.0763 0.4637 0.046 Uiso 1 1 calc R . .
C43 C 0.0885(4) 0.1253(4) 0.6388(3) 0.0611(14) Uani 1 1 d . . .
H43 H 0.1515 0.1288 0.6777 0.073 Uiso 1 1 calc R . .
C44 C -0.0281(5) 0.1137(4) 0.6489(3) 0.0727(17) Uani 1 1 d . . .
H44 H -0.0450 0.1092 0.6945 0.087 Uiso 1 1 calc R . .
C45 C -0.1200(4) 0.1088(3) 0.5924(3) 0.0618(15) Uani 1 1 d . . .
H45 H -0.2000 0.1015 0.5995 0.074 Uiso 1 1 calc R . .
C46 C -0.0964(4) 0.1143(3) 0.5259(3) 0.0568(13) Uani 1 1 d . . .
H46 H -0.1596 0.1107 0.4872 0.068 Uiso 1 1 calc R . .
C47 C 0.0207(4) 0.1250(3) 0.5160(3) 0.0453(11) Uani 1 1 d . . .
H47 H 0.0373 0.1278 0.4701 0.054 Uiso 1 1 calc R . .
C49 C 0.5627(4) 0.1041(3) 0.4252(2) 0.0461(12) Uani 1 1 d . . .
H49 H 0.6154 0.1393 0.4624 0.055 Uiso 1 1 calc R . .
C50 C 0.6032(4) 0.0706(3) 0.3646(3) 0.0512(12) Uani 1 1 d . . .
H50 H 0.6835 0.0828 0.3595 0.061 Uiso 1 1 calc R . .
C51 C 0.5249(4) 0.0193(3) 0.3118(2) 0.0498(12) Uani 1 1 d . . .
H51 H 0.5501 -0.0050 0.2697 0.060 Uiso 1 1 calc R . .
C26 C -0.2681(5) 0.7341(5) 0.8374(3) 0.093(2) Uani 1 1 d . . .
H26A H -0.2933 0.7704 0.8780 0.140 Uiso 1 1 calc R . .
H26B H -0.3310 0.6860 0.8148 0.140 Uiso 1 1 calc R . .
H26C H -0.2531 0.7821 0.8044 0.140 Uiso 1 1 calc R . .
C27 C -0.1568(7) 0.5749(5) 0.9273(4) 0.115(3) Uani 1 1 d . . .
H27A H -0.1829 0.6101 0.9679 0.173 Uiso 1 1 calc R . .
H27B H -0.0828 0.5398 0.9424 0.173 Uiso 1 1 calc R . .
H27C H -0.2186 0.5260 0.9043 0.173 Uiso 1 1 calc R . .
C28 C -0.0098(5) 0.7556(4) 0.9067(3) 0.0807(18) Uani 1 1 d . . .
H28A H -0.0334 0.7933 0.9471 0.121 Uiso 1 1 calc R . .
H28B H 0.0054 0.8023 0.8728 0.121 Uiso 1 1 calc R . .
H28C H 0.0627 0.7187 0.9217 0.121 Uiso 1 1 calc R . .
C29 C -0.3479(6) -0.2100(5) 0.1636(4) 0.113(2) Uani 1 1 d . . .
H29A H -0.4048 -0.2561 0.1329 0.169 Uiso 1 1 calc R . .
H29B H -0.3789 -0.1908 0.2065 0.169 Uiso 1 1 calc R . .
H29C H -0.2716 -0.2434 0.1751 0.169 Uiso 1 1 calc R . .
C30 C -0.4669(5) -0.0265(6) 0.0987(3) 0.112(2) Uani 1 1 d . . .
H30A H -0.5263 -0.0694 0.0672 0.169 Uiso 1 1 calc R . .
H30B H -0.4516 0.0342 0.0764 0.169 Uiso 1 1 calc R . .
H30C H -0.4969 -0.0077 0.1420 0.169 Uiso 1 1 calc R . .
C31 C -0.2620(6) -0.1301(6) 0.0394(3) 0.114(3) Uani 1 1 d . . .
H31A H -0.3178 -0.1752 0.0071 0.172 Uiso 1 1 calc R . .
H31B H -0.1864 -0.1640 0.0519 0.172 Uiso 1 1 calc R . .
H31C H -0.2481 -0.0690 0.0170 0.172 Uiso 1 1 calc R . .
C57 C 0.3306(6) 0.7119(5) 0.8369(4) 0.105(2) Uani 1 1 d . . .
H57A H 0.2908 0.7605 0.8651 0.158 Uiso 1 1 calc R . .
H57B H 0.2747 0.6872 0.7950 0.158 Uiso 1 1 calc R . .
H57C H 0.3995 0.7446 0.8233 0.158 Uiso 1 1 calc R . .
C58 C 0.2544(5) 0.5382(5) 0.9131(3) 0.0826(18) Uani 1 1 d . . .
H58A H 0.2137 0.5840 0.9427 0.124 Uiso 1 1 calc R . .
H58B H 0.2838 0.4809 0.9387 0.124 Uiso 1 1 calc R . .
H58C H 0.1986 0.5142 0.8710 0.124 Uiso 1 1 calc R . .
C59 C 0.4916(5) 0.6496(5) 0.9663(3) 0.098(2) Uani 1 1 d . . .
H59A H 0.4540 0.6969 0.9966 0.147 Uiso 1 1 calc R . .
H59B H 0.5589 0.6832 0.9517 0.147 Uiso 1 1 calc R . .
H59C H 0.5203 0.5920 0.9919 0.147 Uiso 1 1 calc R . .
C60 C 0.0432(5) -0.2296(5) 0.1613(3) 0.0875(19) Uani 1 1 d . . .
H60A H -0.0048 -0.2614 0.1186 0.131 Uiso 1 1 calc R . .
H60B H -0.0071 -0.1859 0.1862 0.131 Uiso 1 1 calc R . .
H60C H 0.0766 -0.2816 0.1910 0.131 Uiso 1 1 calc R . .
C61 C 0.1028(6) -0.0521(4) 0.0855(3) 0.092(2) Uani 1 1 d . . .
H61A H 0.0528 -0.0817 0.0428 0.138 Uiso 1 1 calc R . .
H61B H 0.1674 -0.0117 0.0735 0.138 Uiso 1 1 calc R . .
H61C H 0.0543 -0.0091 0.1123 0.138 Uiso 1 1 calc R . .
C62 C 0.2629(5) -0.2353(5) 0.0916(3) 0.091(2) Uani 1 1 d . . .
H62A H 0.2151 -0.2685 0.0492 0.136 Uiso 1 1 calc R . .
H62B H 0.2979 -0.2863 0.1217 0.136 Uiso 1 1 calc R . .
H62C H 0.3266 -0.1945 0.0789 0.136 Uiso 1 1 calc R . .

loop_
_atom_site_aniso_label
_atom_site_aniso_U_11
_atom_site_aniso_U_22
_atom_site_aniso_U_33
_atom_site_aniso_U_23
_atom_site_aniso_U_13
_atom_site_aniso_U_12
Si1 0.0792(10) 0.0706(11) 0.0467(9) -0.0092(8) 0.0165(7) -0.0090(8)
Si2 0.0860(11) 0.0870(12) 0.0520(10) -0.0126(9) 0.0130(8) -0.0234(9)
Si3 0.0706(9) 0.0645(10) 0.0574(10) -0.0099(8) 0.0120(7) -0.0008(7)
Si4 0.0706(9) 0.0626(10) 0.0490(9) -0.0098(7) 0.0032(7) -0.0002(7)
N1 0.043(2) 0.038(2) 0.049(2) 0.0023(19) 0.0115(18) -0.0033(16)
N2 0.041(2) 0.032(2) 0.045(2) 0.0035(18) 0.0091(18) -0.0027(16)
N3 0.052(2) 0.046(2) 0.041(2) -0.003(2) 0.0107(18) 0.0046(18)
N4 0.053(2) 0.040(2) 0.043(2) -0.0015(19) 0.0051(18) -0.0053(18)
N5 0.0376(19) 0.036(2) 0.046(2) 0.0057(18) 0.0072(17) 0.0010(16)
N6 0.042(2) 0.037(2) 0.047(2) 0.0010(18) 0.0084(18) 0.0022(16)
C1 0.046(3) 0.027(2) 0.043(3) 0.007(2) 0.009(2) -0.0022(19)
C5 0.047(3) 0.040(3) 0.043(3) -0.007(2) 0.007(2) -0.007(2)
C6 0.040(3) 0.030(2) 0.043(3) 0.004(2) 0.008(2) 0.0013(18)
C8 0.042(3) 0.034(2) 0.043(3) 0.007(2) 0.008(2) 0.0030(19)
C10 0.047(3) 0.029(2) 0.043(3) 0.005(2) 0.010(2) 0.0028(19)
C11 0.044(3) 0.028(2) 0.051(3) 0.003(2) 0.006(2) 0.0023(19)
C17 0.047(3) 0.035(3) 0.039(3) 0.003(2) 0.008(2) -0.001(2)
C21 0.059(3) 0.047(3) 0.046(3) 0.002(2) 0.013(2) 0.002(2)
C22 0.048(3) 0.050(3) 0.050(3) 0.001(3) 0.001(2) -0.010(2)
C23 0.063(3) 0.059(3) 0.051(3) -0.003(3) 0.009(3) -0.010(2)
C24 0.066(3) 0.058(3) 0.053(3) -0.008(3) 0.018(3) 0.007(3)
C25 0.080(4) 0.073(4) 0.051(3) -0.008(3) 0.016(3) -0.001(3)
C32 0.046(3) 0.037(3) 0.038(3) 0.007(2) 0.007(2) -0.001(2)
C36 0.048(3) 0.046(3) 0.048(3) -0.003(2) 0.009(2) -0.010(2)
C39 0.049(3) 0.029(2) 0.042(3) 0.008(2) 0.009(2) -0.002(2)
C37 0.047(3) 0.031(2) 0.044(3) 0.003(2) 0.006(2) 0.0015(19)
C41 0.042(3) 0.028(2) 0.044(3) 0.006(2) 0.010(2) 0.0053(19)
C42 0.046(3) 0.030(2) 0.048(3) 0.001(2) 0.014(2) -0.0037(19)
C48 0.039(3) 0.030(2) 0.046(3) 0.005(2) 0.006(2) 0.0005(19)
C52 0.048(3) 0.039(3) 0.047(3) 0.003(2) 0.012(2) 0.003(2)
C53 0.061(3) 0.050(3) 0.052(3) -0.010(3) 0.010(3) -0.017(2)
C54 0.067(3) 0.061(3) 0.052(3) -0.007(3) 0.009(3) -0.012(3)
C55 0.051(3) 0.048(3) 0.052(3) 0.002(3) 0.019(2) 0.005(2)
C56 0.056(3) 0.056(3) 0.057(3) -0.001(3) 0.014(3) 0.002(2)
C2 0.041(3) 0.037(3) 0.060(3) 0.001(2) 0.012(2) 0.001(2)
C3 0.040(3) 0.054(3) 0.061(3) -0.004(3) 0.003(2) -0.001(2)
C4 0.048(3) 0.051(3) 0.052(3) -0.001(3) -0.004(2) -0.005(2)
C7 0.048(3) 0.031(2) 0.042(3) 0.004(2) 0.008(2) 0.0000(19)
C9 0.048(3) 0.036(3) 0.045(3) 0.007(2) 0.004(2) -0.003(2)
C12 0.057(3) 0.055(3) 0.051(3) -0.002(3) -0.003(2) 0.008(2)
C13 0.058(4) 0.056(3) 0.078(4) 0.000(3) -0.014(3) 0.011(3)
C14 0.043(3) 0.035(3) 0.101(5) 0.002(3) -0.008(3) 0.004(2)
C15 0.050(3) 0.038(3) 0.087(4) 0.008(3) 0.016(3) -0.001(2)
C16 0.041(3) 0.031(3) 0.064(3) 0.011(2) 0.004(2) -0.0012(19)
C18 0.051(3) 0.047(3) 0.045(3) 0.003(2) 0.011(2) -0.003(2)
C19 0.051(3) 0.055(3) 0.056(3) 0.008(3) 0.017(2) 0.006(2)
C20 0.064(3) 0.051(3) 0.051(3) 0.001(3) 0.017(2) 0.011(2)
C33 0.048(3) 0.043(3) 0.047(3) 0.005(2) 0.005(2) 0.002(2)
C34 0.043(3) 0.056(3) 0.056(3) 0.007(3) 0.002(2) -0.009(2)
C35 0.060(3) 0.053(3) 0.047(3) -0.006(3) 0.004(2) -0.014(2)
C38 0.046(3) 0.034(3) 0.046(3) 0.003(2) 0.011(2) -0.004(2)
C40 0.043(3) 0.027(2) 0.045(3) 0.002(2) 0.007(2) -0.0037(18)
C43 0.067(3) 0.065(3) 0.053(3) -0.004(3) 0.022(3) -0.021(3)
C44 0.075(4) 0.073(4) 0.076(4) -0.015(3) 0.041(3) -0.028(3)
C45 0.053(3) 0.033(3) 0.107(5) -0.005(3) 0.042(3) -0.006(2)
C46 0.045(3) 0.042(3) 0.086(4) 0.007(3) 0.016(3) -0.003(2)
C47 0.052(3) 0.030(3) 0.059(3) 0.011(2) 0.020(2) 0.003(2)
C49 0.042(3) 0.042(3) 0.054(3) 0.005(2) 0.006(2) -0.001(2)
C50 0.044(3) 0.054(3) 0.059(3) 0.006(3) 0.019(2) -0.002(2)
C51 0.054(3) 0.049(3) 0.048(3) -0.001(2) 0.019(2) 0.001(2)
C26 0.076(4) 0.120(6) 0.084(4) -0.029(4) 0.031(3) 0.006(3)
C27 0.173(7) 0.097(5) 0.083(5) -0.007(4) 0.051(5) -0.028(5)
C28 0.089(4) 0.078(4) 0.069(4) -0.020(3) 0.008(3) -0.005(3)
C29 0.151(6) 0.097(5) 0.084(5) -0.001(4) 0.009(4) -0.045(5)
C30 0.097(5) 0.162(7) 0.073(5) 0.007(5) 0.003(4) -0.006(4)
C31 0.121(5) 0.151(7) 0.066(4) -0.042(5) 0.026(4) -0.039(5)
C57 0.128(5) 0.083(5) 0.107(6) 0.002(4) 0.030(4) 0.032(4)
C58 0.078(4) 0.101(5) 0.071(4) 0.003(4) 0.019(3) 0.005(3)
C59 0.086(4) 0.109(5) 0.091(5) -0.037(4) 0.010(3) -0.005(4)
C60 0.076(4) 0.103(5) 0.075(4) -0.002(4) -0.006(3) -0.021(3)
C61 0.131(5) 0.074(4) 0.061(4) 0.003(3) -0.012(4) 0.002(4)
C62 0.091(4) 0.098(5) 0.076(4) -0.034(4) 0.015(3) 0.002(3)

loop_
_atom_type_symbol
_atom_type_description
_atom_type_scat_dispersion_real
_atom_type_scat_dispersion_imag
_atom_type_scat_source
C C 0.0033 0.0016 'International Tables Vol C Tables 4.2.6.8 and 6.1.1.4'
H H 0.0000 0.0000 'International Tables Vol C Tables 4.2.6.8 and 6.1.1.4'
N N 0.0061 0.0033 'International Tables Vol C Tables 4.2.6.8 and 6.1.1.4'
Si Si 0.0817 0.0704 'International Tables Vol C Tables 4.2.6.8 and 6.1.1.4'

loop_
_geom_angle_atom_site_label_1
_geom_angle_atom_site_label_2
_geom_angle_atom_site_label_3
_geom_angle
_geom_angle_site_symmetry_1
_geom_angle_site_symmetry_3
_geom_angle_publ_flag
C27 Si1 C23 108.0(3) . . ?
C27 Si1 C28 110.3(3) . . ?
C23 Si1 C28 107.8(2) . . ?
C27 Si1 C26 110.3(3) . . ?
C23 Si1 C26 110.3(3) . . ?
C28 Si1 C26 110.2(3) . . ?
C25 Si2 C31 107.8(3) . . ?
C25 Si2 C29 108.4(3) . . ?
C31 Si2 C29 110.3(4) . . ?
C25 Si2 C30 107.3(3) . . ?
C31 Si2 C30 111.4(3) . . ?
C29 Si2 C30 111.5(3) . . ?
C54 Si3 C58 107.8(3) . . ?
C54 Si3 C57 107.8(3) . . ?
C58 Si3 C57 111.5(3) . . ?
C54 Si3 C59 108.1(2) . . ?
C58 Si3 C59 111.1(3) . . ?
C57 Si3 C59 110.3(3) . . ?
C56 Si4 C61 106.8(3) . . ?
C56 Si4 C62 108.3(2) . . ?
C61 Si4 C62 111.5(3) . . ?
C56 Si4 C60 110.9(3) . . ?
C61 Si4 C60 109.2(3) . . ?
C62 Si4 C60 110.0(3) . . ?
C1 N1 C5 117.3(3) . . ?
C6 N2 C10 117.8(3) . . ?
C17 N3 C21 116.9(4) . . ?
C36 N4 C32 117.6(4) . . ?
C41 N5 C37 117.0(3) . . ?
C48 N6 C52 117.6(3) . . ?
N1 C1 C2 121.9(4) . . ?
N1 C1 C6 117.0(3) . . ?
C2 C1 C6 121.1(4) . . ?
N1 C5 C4 123.1(4) . . ?
N1 C5 C22 117.0(4) . . ?
C4 C5 C22 119.9(4) . . ?
N2 C6 C7 122.6(4) . . ?
N2 C6 C1 115.3(3) . . ?
C7 C6 C1 122.0(4) . . ?
C9 C8 C7 116.7(4) . . ?
C9 C8 C11 119.6(4) . . ?
C7 C8 C11 123.6(4) . . ?
N2 C10 C9 122.7(4) . . ?
N2 C10 C17 116.3(3) . . ?
C9 C10 C17 120.9(4) . . ?
C16 C11 C12 118.5(4) . . ?
C16 C11 C8 121.3(4) . . ?
C12 C11 C8 120.1(4) . . ?
N3 C17 C18 122.9(4) . . ?
N3 C17 C10 115.3(4) . . ?
C18 C17 C10 121.7(4) . . ?
N3 C21 C20 123.4(4) . . ?
N3 C21 C24 115.1(4) . . ?
C20 C21 C24 121.5(4) . . ?
C23 C22 C5 176.0(5) . . ?
C22 C23 Si1 176.3(4) . . ?
C25 C24 C21 178.9(6) . . ?
C24 C25 Si2 177.3(5) . . ?
N4 C32 C33 122.8(4) . . ?
N4 C32 C37 115.9(4) . . ?
C33 C32 C37 121.2(4) . . ?
N4 C36 C35 123.0(4) . . ?
N4 C36 C53 116.0(4) . . ?
C35 C36 C53 120.8(4) . . ?
C38 C39 C40 117.1(4) . . ?
C38 C39 C42 120.2(4) . . ?
C40 C39 C42 122.7(4) . . ?
N5 C37 C38 123.2(4) . . ?
N5 C37 C32 116.0(4) . . ?
C38 C37 C32 120.8(4) . . ?
N5 C41 C40 122.9(4) . . ?
N5 C41 C48 115.4(3) . . ?
C40 C41 C48 121.6(4) . . ?
C47 C42 C43 118.7(4) . . ?
C47 C42 C39 120.9(4) . . ?
C43 C42 C39 120.4(4) . . ?
N6 C48 C49 122.0(4) . . ?
N6 C48 C41 117.1(3) . . ?
C49 C48 C41 120.9(4) . . ?
N6 C52 C51 123.5(4) . . ?
N6 C52 C55 117.2(4) . . ?
C51 C52 C55 119.3(4) . . ?
C54 C53 C36 177.3(6) . . ?
C53 C54 Si3 178.0(5) . . ?
C56 C55 C52 176.4(5) . . ?
C55 C56 Si4 175.1(5) . . ?
C3 C2 C1 119.8(4) . . ?
C2 C3 C4 119.2(4) . . ?
C3 C4 C5 118.8(4) . . ?
C6 C7 C8 120.1(4) . . ?
C8 C9 C10 120.0(4) . . ?
C13 C12 C11 120.5(5) . . ?
C12 C13 C14 120.5(5) . . ?
C15 C14 C13 119.9(5) . . ?
C14 C15 C16 119.5(5) . . ?
C11 C16 C15 121.0(5) . . ?
C19 C18 C17 119.3(4) . . ?
C18 C19 C20 118.6(4) . . ?
C21 C20 C19 118.9(4) . . ?
C34 C33 C32 118.2(4) . . ?
C35 C34 C33 119.6(4) . . ?
C34 C35 C36 118.7(4) . . ?
C37 C38 C39 119.8(4) . . ?
C39 C40 C41 119.7(4) . . ?
C44 C43 C42 120.5(5) . . ?
C45 C44 C43 119.9(5) . . ?
C46 C45 C44 120.6(4) . . ?
C45 C46 C47 119.3(5) . . ?
C46 C47 C42 121.0(5) . . ?
C48 C49 C50 119.8(4) . . ?
C51 C50 C49 118.7(4) . . ?
C50 C51 C52 118.5(4) . . ?

loop_
_geom_bond_atom_site_label_1
_geom_bond_atom_site_label_2
_geom_bond_distance
_geom_bond_site_symmetry_2
_geom_bond_publ_flag
Si1 C27 1.834(7) . ?
Si1 C23 1.838(6) . ?
Si1 C28 1.843(5) . ?
Si1 C26 1.845(6) . ?
Si2 C25 1.832(6) . ?
Si2 C31 1.844(6) . ?
Si2 C29 1.849(7) . ?
Si2 C30 1.868(7) . ?
Si3 C54 1.834(6) . ?
Si3 C58 1.844(6) . ?
Si3 C57 1.847(7) . ?
Si3 C59 1.859(6) . ?
Si4 C56 1.835(5) . ?
Si4 C61 1.851(6) . ?
Si4 C62 1.853(5) . ?
Si4 C60 1.861(6) . ?
N1 C1 1.344(5) . ?
N1 C5 1.347(5) . ?
N2 C6 1.338(5) . ?
N2 C10 1.343(5) . ?
N3 C17 1.338(5) . ?
N3 C21 1.351(5) . ?
N4 C36 1.343(5) . ?
N4 C32 1.343(5) . ?
N5 C41 1.337(5) . ?
N5 C37 1.349(5) . ?
N6 C48 1.344(5) . ?
N6 C52 1.345(5) . ?
C1 C2 1.395(5) . ?
C1 C6 1.496(6) . ?
C5 C4 1.387(6) . ?
C5 C22 1.449(6) . ?
C6 C7 1.390(5) . ?
C8 C9 1.389(6) . ?
C8 C7 1.395(6) . ?
C8 C11 1.480(6) . ?
C10 C9 1.391(6) . ?
C10 C17 1.492(6) . ?
C11 C16 1.387(6) . ?
C11 C12 1.400(6) . ?
C17 C18 1.382(6) . ?
C21 C20 1.376(6) . ?
C21 C24 1.447(7) . ?
C22 C23 1.204(6) . ?
C24 C25 1.208(6) . ?
C32 C33 1.395(6) . ?
C32 C37 1.491(6) . ?
C36 C35 1.389(6) . ?
C36 C53 1.445(7) . ?
C39 C38 1.387(6) . ?
C39 C40 1.390(6) . ?
C39 C42 1.486(6) . ?
C37 C38 1.380(6) . ?
C41 C40 1.391(5) . ?
C41 C48 1.495(6) . ?
C42 C47 1.391(6) . ?
C42 C43 1.392(6) . ?
C48 C49 1.382(5) . ?
C52 C51 1.380(6) . ?
C52 C55 1.451(7) . ?
C53 C54 1.203(6) . ?
C55 C56 1.212(6) . ?
C2 C3 1.361(6) . ?
C3 C4 1.368(6) . ?
C12 C13 1.374(6) . ?
C13 C14 1.386(8) . ?
C14 C15 1.383(7) . ?
C15 C16 1.389(6) . ?
C18 C19 1.377(6) . ?
C19 C20 1.377(6) . ?
C33 C34 1.386(6) . ?
C34 C35 1.369(6) . ?
C43 C44 1.384(6) . ?
C44 C45 1.384(8) . ?
C45 C46 1.379(7) . ?
C46 C47 1.387(6) . ?
C49 C50 1.384(6) . ?
C50 C51 1.375(6) . ?
